data_7201451
loop_
_publ_author_name
'Yang, Ai-Hong'
'Quan, Ying-Ping'
'Gao, Hong-Ling'
'Fang, Su-Rong'
'Zhang, Yan-Ping'
'Zhao, Li-Hua'
'Cui, Jian-Zhong'
'Wang, Jian-Hui'
'Shi, Wei'
'Cheng, Peng'

_publ_section_title
;
 ds-Block metal ions catalyzed decarboxylation of
 pyrazine-2,3,5,6-tetracarboxylic acid and the complexes obtained from
 hydrothermal reactions and novel water clusters
;
_journal_issue 12
_journal_name_full CrystEngComm
_journal_page_first 2719
_journal_paper_doi 10.1039/b911939f
_journal_volume 11
_journal_year 2009
_chemical_formula_sum 'C28 H28 N5 O10 Zn'
_chemical_formula_weight 659.92
_chemical_name_systematic
;
?
;
_space_group_IT_number 61
_symmetry_cell_setting orthorhombic
_symmetry_space_group_name_Hall '-P 2ac 2ab'
_symmetry_space_group_name_H-M 'P b c a'
_atom_sites_solution_hydrogens geom
_atom_sites_solution_primary direct
_atom_sites_solution_secondary difmap
_audit_creation_method SHELXL-97
_cell_angle_alpha 90.00
_cell_angle_beta 90.00
_cell_angle_gamma 90.00
_cell_formula_units_Z 8
_cell_length_a 10.951(2)
_cell_length_b 19.019(4)
_cell_length_c 26.714(5)
_cell_measurement_reflns_used 8823
_cell_measurement_temperature 113(2)
_cell_measurement_theta_max 27.904
_cell_measurement_theta_min 1.524
_cell_volume 5563.9(19)
_computing_cell_refinement crystalclear
_computing_data_collection crystalclear
_computing_data_reduction crystalclear
_computing_molecular_graphics 'Bruker SHELXTL'
_computing_publication_material 'Bruker SHELXTL'
_computing_structure_refinement 'SHELXL-97 (Sheldrick, 1997)'
_computing_structure_solution 'SHELXS-97 (Sheldrick, 1990)'
_diffrn_ambient_temperature 113(2)
_diffrn_measured_fraction_theta_full 1.000
_diffrn_measured_fraction_theta_max 1.000
_diffrn_measurement_device_type 'rigaku saturn'
_diffrn_measurement_method '\w scans'
_diffrn_radiation_monochromator confocal
_diffrn_radiation_source 'rotating anode'
_diffrn_radiation_type MoK\a
_diffrn_radiation_wavelength 0.71073
_diffrn_reflns_av_R_equivalents 0.0897
_diffrn_reflns_av_sigmaI/netI 0.0546
_diffrn_reflns_limit_h_max 10
_diffrn_reflns_limit_h_min -13
_diffrn_reflns_limit_k_max 22
_diffrn_reflns_limit_k_min -22
_diffrn_reflns_limit_l_max 30
_diffrn_reflns_limit_l_min -31
_diffrn_reflns_number 32657
_diffrn_reflns_theta_full 25.01
_diffrn_reflns_theta_max 25.01
_diffrn_reflns_theta_min 1.52
_diffrn_standards_decay_% 0
_diffrn_standards_interval_count 0
_diffrn_standards_interval_time 0
_diffrn_standards_number 0
_exptl_absorpt_coefficient_mu 0.952
_exptl_absorpt_correction_T_max 0.9629
_exptl_absorpt_correction_T_min 0.9451
_exptl_absorpt_correction_type multi-scan
_exptl_absorpt_process_details crystalclear
_exptl_crystal_colour colorless
_exptl_crystal_density_diffrn 1.576
_exptl_crystal_density_method 'not measured'
_exptl_crystal_description block
_exptl_crystal_F_000 2728
_exptl_crystal_size_max 0.06
_exptl_crystal_size_mid 0.04
_exptl_crystal_size_min 0.04
_refine_diff_density_max 0.480
_refine_diff_density_min -0.519
_refine_diff_density_rms 0.079
_refine_ls_extinction_method none
_refine_ls_goodness_of_fit_ref 1.129
_refine_ls_hydrogen_treatment constr
_refine_ls_matrix_type full
_refine_ls_number_parameters 397
_refine_ls_number_reflns 4899
_refine_ls_number_restraints 18
_refine_ls_restrained_S_all 1.128
_refine_ls_R_factor_all 0.0671
_refine_ls_R_factor_gt 0.0541
_refine_ls_shift/su_max 0.001
_refine_ls_shift/su_mean 0.000
_refine_ls_structure_factor_coef Fsqd
_refine_ls_weighting_details 'calc w=1/[\s^2^(Fo^2^)+(0.0524P)^2^+5.3223P] where P=(Fo^2^+2Fc^2^)/3'
_refine_ls_weighting_scheme calc
_refine_ls_wR_factor_gt 0.1221
_refine_ls_wR_factor_ref 0.1290
_reflns_number_gt 4171
_reflns_number_total 4899
_reflns_threshold_expression >2sigma(I)
_cod_data_source_file b911939f.txt
_cod_data_source_block r070927e
_cod_depositor_comments
;
The following automatic conversions were performed:
'_symmetry_cell_setting' value 'Orthorhombic' changed to 'orthorhombic'
according to '/home/saulius/struct/CIF-dictionaries/cif_core.dic'
dictionary named 'cif_core.dic' version 2.4.1 from
2010-06-29.

'_exptl_absorpt_correction_type' value 'MULTI-SCAN' changed
to 'multi-scan' according to
'/home/saulius/struct/CIF-dictionaries/cif_core.dic' dictionary named
'cif_core.dic' version 2.4.1 from
2010-06-29.

'_refine_ls_hydrogen_treatment' value 'CONSTR' changed to
'constr' according to '/home/saulius/struct/CIF-dictionaries/cif_core.dic'
dictionary named 'cif_core.dic' version 2.4.1 from 2010-06-29.

Automatic conversion script
Id: cif_fix_enum 1527 2010-12-29 10:47:43Z saulius 
;
_cod_original_cell_volume 5564.0(19)
_cod_original_sg_symbol_H-M Pbca
_cod_database_code 7201451

loop_
_symmetry_equiv_pos_as_xyz
'x, y, z'
'-x+1/2, -y, z+1/2'
'-x, y+1/2, -z+1/2'
'x+1/2, -y+1/2, -z'
'-x, -y, -z'
'x-1/2, y, -z-1/2'
'x, -y-1/2, z-1/2'
'-x-1/2, y-1/2, z'

loop_
_atom_site_label
_atom_site_type_symbol
_atom_site_fract_x
_atom_site_fract_y
_atom_site_fract_z
_atom_site_U_iso_or_equiv
_atom_site_adp_type
_atom_site_occupancy
_atom_site_symmetry_multiplicity
_atom_site_calc_flag
_atom_site_refinement_flags
_atom_site_disorder_assembly
_atom_site_disorder_group
Zn1 Zn 0.67533(4) 0.02392(2) 0.383417(15) 0.01743(15) Uani 1 1 d . . .
O1 O 0.5462(2) 0.18199(13) 0.46991(10) 0.0285(6) Uani 1 1 d . . .
O2 O 0.7218(2) 0.14241(13) 0.50275(9) 0.0246(6) Uani 1 1 d . . .
O3 O 0.5652(2) -0.06293(13) 0.37539(9) 0.0210(6) Uani 1 1 d . . .
O4 O 0.4516(3) -0.14340(14) 0.41339(10) 0.0300(7) Uani 1 1 d . . .
N1 N 0.5586(3) 0.02152(15) 0.45639(10) 0.0161(6) Uani 1 1 d . . .
N2 N 0.8173(3) -0.04003(15) 0.41559(11) 0.0179(7) Uani 1 1 d . . .
N3 N 0.8064(3) 0.10043(15) 0.40168(10) 0.0168(6) Uani 1 1 d . . .
N4 N 0.5562(3) 0.08680(15) 0.33985(11) 0.0191(7) Uani 1 1 d . . .
N5 N 0.7411(3) 0.00195(15) 0.30810(11) 0.0183(6) Uani 1 1 d . . .
C1 C 0.6131(3) 0.13683(19) 0.49019(13) 0.0186(8) Uani 1 1 d . . .
C2 C 0.5548(3) 0.06437(18) 0.49661(13) 0.0170(7) Uani 1 1 d . . .
C3 C 0.5038(3) -0.04160(17) 0.45958(13) 0.0157(7) Uani 1 1 d . . .
C4 C 0.5065(3) -0.08673(18) 0.41251(13) 0.0186(8) Uani 1 1 d . . .
C5 C 0.8228(4) -0.1095(2) 0.42043(14) 0.0253(9) Uani 1 1 d . . .
H5 H 0.7530 -0.1356 0.4135 0.030 Uiso 1 1 calc R . .
C6 C 0.9271(4) -0.1453(2) 0.43528(15) 0.0277(9) Uani 1 1 d . . .
H6 H 0.9266 -0.1940 0.4384 0.033 Uiso 1 1 calc R . .
C7 C 1.0314(4) -0.1073(2) 0.44531(14) 0.0258(9) Uani 1 1 d . . .
H7 H 1.1026 -0.1302 0.4551 0.031 Uiso 1 1 calc R . .
C8 C 1.0293(3) -0.0336(2) 0.44068(13) 0.0205(8) Uani 1 1 d . . .
C9 C 1.1325(4) 0.0104(2) 0.45166(13) 0.0235(8) Uani 1 1 d . . .
H9 H 1.2056 -0.0102 0.4616 0.028 Uiso 1 1 calc R . .
C10 C 1.1257(3) 0.0815(2) 0.44782(13) 0.0237(8) Uani 1 1 d . . .
H10 H 1.1933 0.1088 0.4558 0.028 Uiso 1 1 calc R . .
C11 C 1.0147(3) 0.11478(19) 0.43156(13) 0.0199(8) Uani 1 1 d . . .
C12 C 1.0023(4) 0.1880(2) 0.42475(14) 0.0242(9) Uani 1 1 d . . .
H12 H 1.0666 0.2180 0.4327 0.029 Uiso 1 1 calc R . .
C13 C 0.8959(3) 0.21441(19) 0.40654(14) 0.0234(8) Uani 1 1 d . . .
H13 H 0.8876 0.2626 0.4018 0.028 Uiso 1 1 calc R . .
C14 C 0.7991(3) 0.16957(19) 0.39488(13) 0.0211(8) Uani 1 1 d . . .
H14 H 0.7274 0.1886 0.3820 0.025 Uiso 1 1 calc R . .
C15 C 0.9123(3) 0.07289(19) 0.41955(13) 0.0179(8) Uani 1 1 d . . .
C16 C 0.9192(3) -0.00218(19) 0.42539(12) 0.0169(8) Uani 1 1 d . . .
C17 C 0.4662(3) 0.1276(2) 0.35580(15) 0.0238(8) Uani 1 1 d . . .
H17 H 0.4561 0.1341 0.3901 0.029 Uiso 1 1 calc R . .
C18 C 0.3854(4) 0.1614(2) 0.32276(15) 0.0269(9) Uani 1 1 d . . .
H18 H 0.3219 0.1888 0.3351 0.032 Uiso 1 1 calc R . .
C19 C 0.4011(4) 0.1536(2) 0.27228(15) 0.0260(9) Uani 1 1 d . . .
H19 H 0.3491 0.1765 0.2501 0.031 Uiso 1 1 calc R . .
C20 C 0.4958(3) 0.11102(18) 0.25411(13) 0.0212(8) Uani 1 1 d . . .
C21 C 0.5176(4) 0.0989(2) 0.20209(14) 0.0276(9) Uani 1 1 d . . .
H21 H 0.4692 0.1217 0.1785 0.033 Uiso 1 1 calc R . .
C22 C 0.6071(4) 0.0552(2) 0.18627(14) 0.0265(9) Uani 1 1 d . . .
H22 H 0.6177 0.0474 0.1522 0.032 Uiso 1 1 calc R . .
C23 C 0.6852(3) 0.02090(19) 0.22124(14) 0.0208(8) Uani 1 1 d . . .
C24 C 0.7799(4) -0.0244(2) 0.20651(14) 0.0262(9) Uani 1 1 d . . .
H24 H 0.7929 -0.0339 0.1728 0.031 Uiso 1 1 calc R . .
C25 C 0.8527(4) -0.0544(2) 0.24216(15) 0.0271(9) Uani 1 1 d . . .
H25 H 0.9164 -0.0841 0.2330 0.033 Uiso 1 1 calc R . .
C26 C 0.8299(3) -0.03978(19) 0.29266(14) 0.0205(8) Uani 1 1 d . . .
H26 H 0.8798 -0.0605 0.3166 0.025 Uiso 1 1 calc R . .
C27 C 0.6687(3) 0.03242(18) 0.27253(13) 0.0179(8) Uani 1 1 d . . .
C28 C 0.5716(3) 0.07769(18) 0.28958(13) 0.0190(8) Uani 1 1 d . . .
O5 O 0.3074(2) 0.22700(15) 0.46235(11) 0.0340(7) Uani 1 1 d D . .
H5A H 0.2857 0.2622 0.4803 0.041 Uiso 1 1 d RD . .
H5B H 0.3799 0.2117 0.4692 0.041 Uiso 1 1 d RD . .
O6 O 0.6089(2) 0.83693(14) 0.29802(10) 0.0284(6) Uani 1 1 d D . .
H6A H 0.5899 0.8648 0.3219 0.034 Uiso 1 1 d RD . .
H6B H 0.6499 0.8536 0.2742 0.034 Uiso 1 1 d RD . .
O7 O 0.0504(2) 0.84761(15) 0.30964(11) 0.0336(7) Uani 1 1 d D . .
H7A H 0.1053 0.8397 0.3317 0.040 Uiso 1 1 d RD . .
H7B H 0.0750 0.8499 0.2795 0.040 Uiso 1 1 d RD . .
O8 O 0.2389(3) 0.80316(15) 0.37543(10) 0.0329(7) Uani 1 1 d D . .
H8A H 0.2164 0.7778 0.4004 0.039 Uiso 1 1 d RD . .
H8B H 0.3056 0.8262 0.3808 0.039 Uiso 1 1 d RD . .
O9 O 0.6673(3) 0.26494(16) 0.30108(11) 0.0355(7) Uani 1 1 d D . .
H9A H 0.6015 0.2861 0.3088 0.043 Uiso 1 1 d RD . .
H9B H 0.7321 0.2895 0.3019 0.043 Uiso 1 1 d RD . .
O10 O 0.5964(3) 0.25643(15) 0.20090(11) 0.0349(7) Uani 1 1 d D . .
H10A H 0.6365 0.2654 0.1739 0.042 Uiso 1 1 d RD . .
H10B H 0.6399 0.2569 0.2275 0.042 Uiso 1 1 d RD . .

loop_
_atom_site_aniso_label
_atom_site_aniso_U_11
_atom_site_aniso_U_22
_atom_site_aniso_U_33
_atom_site_aniso_U_23
_atom_site_aniso_U_13
_atom_site_aniso_U_12
Zn1 0.0182(3) 0.0174(2) 0.0167(2) 0.00121(16) -0.00092(16) -0.00036(17)
O1 0.0305(16) 0.0200(14) 0.0351(16) 0.0047(12) -0.0042(12) -0.0004(12)
O2 0.0194(15) 0.0264(14) 0.0280(15) -0.0022(12) -0.0007(11) -0.0036(11)
O3 0.0222(15) 0.0238(14) 0.0171(13) -0.0032(11) 0.0028(10) -0.0039(11)
O4 0.0349(17) 0.0247(15) 0.0303(16) -0.0066(12) 0.0082(12) -0.0111(13)
N1 0.0144(16) 0.0167(15) 0.0172(16) 0.0013(12) -0.0008(12) 0.0014(12)
N2 0.0205(17) 0.0161(15) 0.0172(16) -0.0002(12) -0.0007(12) 0.0002(12)
N3 0.0189(16) 0.0165(15) 0.0150(15) 0.0000(12) 0.0013(12) 0.0008(13)
N4 0.0186(17) 0.0209(16) 0.0178(16) -0.0002(13) 0.0001(12) -0.0009(13)
N5 0.0181(17) 0.0159(15) 0.0210(16) -0.0006(13) 0.0018(12) -0.0009(13)
C1 0.017(2) 0.0218(19) 0.0168(18) -0.0002(15) 0.0033(14) -0.0006(16)
C2 0.0144(19) 0.0167(17) 0.0200(19) -0.0006(15) -0.0038(14) 0.0027(14)
C3 0.0113(18) 0.0151(17) 0.0208(19) 0.0005(14) -0.0012(14) 0.0008(14)
C4 0.0177(19) 0.0191(19) 0.0191(19) -0.0021(15) 0.0003(15) -0.0007(15)
C5 0.031(2) 0.0196(19) 0.025(2) 0.0018(16) -0.0014(16) 0.0010(17)
C6 0.035(2) 0.0190(19) 0.029(2) 0.0010(17) 0.0000(18) 0.0042(18)
C7 0.029(2) 0.029(2) 0.019(2) 0.0010(17) -0.0018(16) 0.0085(18)
C8 0.019(2) 0.027(2) 0.0151(18) 0.0014(15) 0.0026(14) 0.0031(16)
C9 0.020(2) 0.034(2) 0.0166(19) 0.0014(16) -0.0018(15) 0.0032(17)
C10 0.016(2) 0.034(2) 0.020(2) -0.0026(17) 0.0005(15) -0.0022(17)
C11 0.020(2) 0.025(2) 0.0143(18) -0.0014(15) 0.0027(14) -0.0045(16)
C12 0.026(2) 0.024(2) 0.022(2) -0.0043(16) 0.0033(16) -0.0092(17)
C13 0.029(2) 0.0162(18) 0.025(2) -0.0007(15) -0.0004(16) -0.0014(16)
C14 0.024(2) 0.0219(19) 0.0171(19) 0.0001(15) 0.0032(15) 0.0041(16)
C15 0.019(2) 0.0198(18) 0.0153(18) -0.0003(14) 0.0037(14) 0.0037(15)
C16 0.021(2) 0.0195(18) 0.0100(17) 0.0013(14) 0.0007(14) 0.0002(15)
C17 0.021(2) 0.0225(19) 0.028(2) -0.0062(16) -0.0018(16) 0.0047(16)
C18 0.021(2) 0.026(2) 0.034(2) -0.0056(17) -0.0044(17) 0.0066(17)
C19 0.026(2) 0.022(2) 0.030(2) 0.0015(17) -0.0079(17) 0.0011(17)
C20 0.024(2) 0.0180(18) 0.022(2) 0.0014(15) -0.0051(15) 0.0010(16)
C21 0.034(2) 0.027(2) 0.022(2) 0.0066(17) -0.0090(17) -0.0031(18)
C22 0.034(2) 0.028(2) 0.018(2) -0.0014(16) -0.0026(17) -0.0021(18)
C23 0.023(2) 0.0194(19) 0.019(2) -0.0005(15) -0.0010(15) -0.0050(16)
C24 0.032(2) 0.029(2) 0.017(2) -0.0048(16) 0.0078(16) -0.0055(18)
C25 0.028(2) 0.023(2) 0.030(2) -0.0034(17) 0.0057(17) 0.0016(17)
C26 0.017(2) 0.0211(19) 0.023(2) -0.0004(15) -0.0008(15) -0.0022(15)
C27 0.019(2) 0.0179(18) 0.0168(19) -0.0002(14) -0.0008(14) -0.0041(15)
C28 0.024(2) 0.0156(17) 0.0176(19) 0.0006(15) 0.0007(14) -0.0022(15)
O5 0.0255(16) 0.0296(16) 0.0470(19) -0.0099(14) -0.0042(13) 0.0045(12)
O6 0.0306(16) 0.0320(15) 0.0224(14) -0.0050(12) 0.0092(11) -0.0009(13)
O7 0.0287(16) 0.0402(17) 0.0317(17) 0.0042(13) -0.0028(12) 0.0025(13)
O8 0.0287(17) 0.0407(17) 0.0294(16) -0.0034(13) -0.0031(12) -0.0041(14)
O9 0.0248(17) 0.0368(17) 0.0449(19) 0.0065(14) -0.0025(13) -0.0007(13)
O10 0.0400(18) 0.0327(16) 0.0320(17) 0.0039(13) 0.0030(13) 0.0014(14)

loop_
_atom_type_symbol
_atom_type_description
_atom_type_scat_dispersion_real
_atom_type_scat_dispersion_imag
_atom_type_scat_source
C C 0.0033 0.0016 'International Tables Vol C Tables 4.2.6.8 and 6.1.1.4'
H H 0.0000 0.0000 'International Tables Vol C Tables 4.2.6.8 and 6.1.1.4'
N N 0.0061 0.0033 'International Tables Vol C Tables 4.2.6.8 and 6.1.1.4'
O O 0.0106 0.0060 'International Tables Vol C Tables 4.2.6.8 and 6.1.1.4'
Zn Zn 0.2839 1.4301 'International Tables Vol C Tables 4.2.6.8 and 6.1.1.4'

loop_
_geom_angle_atom_site_label_1
_geom_angle_atom_site_label_2
_geom_angle_atom_site_label_3
_geom_angle
_geom_angle_site_symmetry_1
_geom_angle_site_symmetry_3
_geom_angle_publ_flag
O3 Zn1 N3 168.82(11) . . ?
O3 Zn1 N4 91.99(11) . . ?
N3 Zn1 N4 99.06(11) . . ?
O3 Zn1 N2 90.66(11) . . ?
N3 Zn1 N2 78.76(11) . . ?
N4 Zn1 N2 169.44(11) . . ?
O3 Zn1 N5 86.76(10) . . ?
N3 Zn1 N5 96.98(11) . . ?
N4 Zn1 N5 78.72(11) . . ?
N2 Zn1 N5 91.24(11) . . ?
O3 Zn1 N1 75.51(10) . . ?
N3 Zn1 N1 101.19(10) . . ?
N4 Zn1 N1 97.63(11) . . ?
N2 Zn1 N1 92.93(11) . . ?
N5 Zn1 N1 161.82(11) . . ?
C4 O3 Zn1 120.2(2) . . ?
C3 N1 C2 118.3(3) . . ?
C3 N1 Zn1 108.4(2) . . ?
C2 N1 Zn1 132.2(2) . . ?
C5 N2 C16 118.2(3) . . ?
C5 N2 Zn1 129.3(3) . . ?
C16 N2 Zn1 111.8(2) . . ?
C14 N3 C15 118.7(3) . . ?
C14 N3 Zn1 127.7(3) . . ?
C15 N3 Zn1 113.4(2) . . ?
C17 N4 C28 118.9(3) . . ?
C17 N4 Zn1 127.7(3) . . ?
C28 N4 Zn1 113.1(2) . . ?
C26 N5 C27 117.7(3) . . ?
C26 N5 Zn1 130.3(2) . . ?
C27 N5 Zn1 111.7(2) . . ?
O2 C1 O1 128.3(3) . . ?
O2 C1 C2 116.6(3) . . ?
O1 C1 C2 115.0(3) . . ?
N1 C2 C3 119.5(3) . 5_656 ?
N1 C2 C1 116.2(3) . . ?
C3 C2 C1 124.3(3) 5_656 . ?
N1 C3 C2 122.2(3) . 5_656 ?
N1 C3 C4 116.2(3) . . ?
C2 C3 C4 121.6(3) 5_656 . ?
O4 C4 O3 125.1(3) . . ?
O4 C4 C3 117.8(3) . . ?
O3 C4 C3 117.1(3) . . ?
N2 C5 C6 123.6(4) . . ?
N2 C5 H5 118.2 . . ?
C6 C5 H5 118.2 . . ?
C7 C6 C5 118.7(4) . . ?
C7 C6 H6 120.6 . . ?
C5 C6 H6 120.6 . . ?
C6 C7 C8 119.5(4) . . ?
C6 C7 H7 120.3 . . ?
C8 C7 H7 120.3 . . ?
C16 C8 C7 117.5(3) . . ?
C16 C8 C9 119.1(3) . . ?
C7 C8 C9 123.3(3) . . ?
C10 C9 C8 121.4(4) . . ?
C10 C9 H9 119.3 . . ?
C8 C9 H9 119.3 . . ?
C9 C10 C11 120.6(4) . . ?
C9 C10 H10 119.7 . . ?
C11 C10 H10 119.7 . . ?
C12 C11 C15 116.8(3) . . ?
C12 C11 C10 123.7(3) . . ?
C15 C11 C10 119.4(3) . . ?
C13 C12 C11 119.5(3) . . ?
C13 C12 H12 120.2 . . ?
C11 C12 H12 120.2 . . ?
C12 C13 C14 120.4(3) . . ?
C12 C13 H13 119.8 . . ?
C14 C13 H13 119.8 . . ?
N3 C14 C13 121.8(3) . . ?
N3 C14 H14 119.1 . . ?
C13 C14 H14 119.1 . . ?
N3 C15 C11 122.7(3) . . ?
N3 C15 C16 117.7(3) . . ?
C11 C15 C16 119.6(3) . . ?
N2 C16 C8 122.5(3) . . ?
N2 C16 C15 117.6(3) . . ?
C8 C16 C15 119.9(3) . . ?
N4 C17 C18 122.3(4) . . ?
N4 C17 H17 118.9 . . ?
C18 C17 H17 118.9 . . ?
C19 C18 C17 119.4(4) . . ?
C19 C18 H18 120.3 . . ?
C17 C18 H18 120.3 . . ?
C18 C19 C20 119.8(3) . . ?
C18 C19 H19 120.1 . . ?
C20 C19 H19 120.1 . . ?
C19 C20 C28 117.6(3) . . ?
C19 C20 C21 123.6(3) . . ?
C28 C20 C21 118.8(3) . . ?
C22 C21 C20 121.6(4) . . ?
C22 C21 H21 119.2 . . ?
C20 C21 H21 119.2 . . ?
C21 C22 C23 120.8(4) . . ?
C21 C22 H22 119.6 . . ?
C23 C22 H22 119.6 . . ?
C27 C23 C24 117.8(3) . . ?
C27 C23 C22 119.5(3) . . ?
C24 C23 C22 122.7(3) . . ?
C25 C24 C23 119.4(4) . . ?
C25 C24 H24 120.3 . . ?
C23 C24 H24 120.3 . . ?
C24 C25 C26 118.9(4) . . ?
C24 C25 H25 120.5 . . ?
C26 C25 H25 120.5 . . ?
N5 C26 C25 123.5(4) . . ?
N5 C26 H26 118.2 . . ?
C25 C26 H26 118.2 . . ?
N5 C27 C23 122.7(3) . . ?
N5 C27 C28 117.5(3) . . ?
C23 C27 C28 119.9(3) . . ?
N4 C28 C20 122.1(3) . . ?
N4 C28 C27 118.5(3) . . ?
C20 C28 C27 119.4(3) . . ?
H5A O5 H5B 113.5 . . ?
H6A O6 H6B 117.5 . . ?
H7A O7 H7B 116.0 . . ?
H8A O8 H8B 113.4 . . ?
H9A O9 H9B 116.2 . . ?
H10A O10 H10B 114.1 . . ?

loop_
_geom_bond_atom_site_label_1
_geom_bond_atom_site_label_2
_geom_bond_distance
_geom_bond_site_symmetry_2
_geom_bond_publ_flag
Zn1 O3 2.057(2) . ?
Zn1 N3 2.102(3) . ?
Zn1 N4 2.118(3) . ?
Zn1 N2 2.153(3) . ?
Zn1 N5 2.177(3) . ?
Zn1 N1 2.332(3) . ?
O1 C1 1.252(4) . ?
O2 C1 1.242(4) . ?
O3 C4 1.265(4) . ?
O4 C4 1.234(4) . ?
N1 C3 1.345(4) . ?
N1 C2 1.349(4) . ?
N2 C5 1.329(5) . ?
N2 C16 1.353(5) . ?
N3 C14 1.330(5) . ?
N3 C15 1.359(4) . ?
N4 C17 1.324(5) . ?
N4 C28 1.365(4) . ?
N5 C26 1.321(5) . ?
N5 C27 1.366(5) . ?
C1 C2 1.529(5) . ?
C2 C3 1.403(5) 5_656 ?
C3 C2 1.403(5) 5_656 ?
C3 C4 1.523(5) . ?
C5 C6 1.387(5) . ?
C5 H5 0.9300 . ?
C6 C7 1.379(6) . ?
C6 H6 0.9300 . ?
C7 C8 1.408(5) . ?
C7 H7 0.9300 . ?
C8 C16 1.407(5) . ?
C8 C9 1.436(5) . ?
C9 C10 1.357(5) . ?
C9 H9 0.9300 . ?
C10 C11 1.437(5) . ?
C10 H10 0.9300 . ?
C11 C12 1.412(5) . ?
C11 C15 1.413(5) . ?
C12 C13 1.359(5) . ?
C12 H12 0.9300 . ?
C13 C14 1.396(5) . ?
C13 H13 0.9300 . ?
C14 H14 0.9300 . ?
C15 C16 1.438(5) . ?
C17 C18 1.406(5) . ?
C17 H17 0.9300 . ?
C18 C19 1.367(6) . ?
C18 H18 0.9300 . ?
C19 C20 1.403(5) . ?
C19 H19 0.9300 . ?
C20 C28 1.411(5) . ?
C20 C21 1.429(5) . ?
C21 C22 1.353(6) . ?
C21 H21 0.9300 . ?
C22 C23 1.425(5) . ?
C22 H22 0.9300 . ?
C23 C27 1.399(5) . ?
C23 C24 1.405(5) . ?
C24 C25 1.367(6) . ?
C24 H24 0.9300 . ?
C25 C26 1.400(5) . ?
C25 H25 0.9300 . ?
C26 H26 0.9300 . ?
C27 C28 1.442(5) . ?
O5 H5A 0.8575 . ?
O5 H5B 0.8644 . ?
O6 H6A 0.8549 . ?
O6 H6B 0.8399 . ?
O7 H7A 0.8547 . ?
O7 H7B 0.8501 . ?
O8 H8A 0.8591 . ?
O8 H8B 0.8638 . ?
O9 H9A 0.8512 . ?
O9 H9B 0.8498 . ?
O10 H10A 0.8608 . ?
O10 H10B 0.8549 . ?

loop_
_geom_torsion_atom_site_label_1
_geom_torsion_atom_site_label_2
_geom_torsion_atom_site_label_3
_geom_torsion_atom_site_label_4
_geom_torsion
_geom_torsion_site_symmetry_1
_geom_torsion_site_symmetry_2
_geom_torsion_site_symmetry_3
_geom_torsion_site_symmetry_4
_geom_torsion_publ_flag
N3 Zn1 O3 C4 61.0(6) . . . . ?
N4 Zn1 O3 C4 -110.5(3) . . . . ?
N2 Zn1 O3 C4 79.7(3) . . . . ?
N5 Zn1 O3 C4 170.9(3) . . . . ?
N1 Zn1 O3 C4 -13.1(3) . . . . ?
O3 Zn1 N1 C3 13.6(2) . . . . ?
N3 Zn1 N1 C3 -155.5(2) . . . . ?
N4 Zn1 N1 C3 103.6(2) . . . . ?
N2 Zn1 N1 C3 -76.4(2) . . . . ?
N5 Zn1 N1 C3 26.6(5) . . . . ?
O3 Zn1 N1 C2 -179.2(3) . . . . ?
N3 Zn1 N1 C2 11.8(3) . . . . ?
N4 Zn1 N1 C2 -89.1(3) . . . . ?
N2 Zn1 N1 C2 90.9(3) . . . . ?
N5 Zn1 N1 C2 -166.1(3) . . . . ?
O3 Zn1 N2 C5 6.4(3) . . . . ?
N3 Zn1 N2 C5 -177.2(3) . . . . ?
N4 Zn1 N2 C5 -98.1(7) . . . . ?
N5 Zn1 N2 C5 -80.4(3) . . . . ?
N1 Zn1 N2 C5 81.9(3) . . . . ?
O3 Zn1 N2 C16 176.8(2) . . . . ?
N3 Zn1 N2 C16 -6.9(2) . . . . ?
N4 Zn1 N2 C16 72.2(7) . . . . ?
N5 Zn1 N2 C16 90.0(2) . . . . ?
N1 Zn1 N2 C16 -107.7(2) . . . . ?
O3 Zn1 N3 C14 -160.3(5) . . . . ?
N4 Zn1 N3 C14 11.1(3) . . . . ?
N2 Zn1 N3 C14 -179.4(3) . . . . ?
N5 Zn1 N3 C14 90.7(3) . . . . ?
N1 Zn1 N3 C14 -88.7(3) . . . . ?
O3 Zn1 N3 C15 24.1(7) . . . . ?
N4 Zn1 N3 C15 -164.6(2) . . . . ?
N2 Zn1 N3 C15 4.9(2) . . . . ?
N5 Zn1 N3 C15 -85.0(2) . . . . ?
N1 Zn1 N3 C15 95.7(2) . . . . ?
O3 Zn1 N4 C17 93.4(3) . . . . ?
N3 Zn1 N4 C17 -85.0(3) . . . . ?
N2 Zn1 N4 C17 -162.2(5) . . . . ?
N5 Zn1 N4 C17 179.7(3) . . . . ?
N1 Zn1 N4 C17 17.7(3) . . . . ?
O3 Zn1 N4 C28 -80.9(2) . . . . ?
N3 Zn1 N4 C28 100.8(2) . . . . ?
N2 Zn1 N4 C28 23.6(7) . . . . ?
N5 Zn1 N4 C28 5.4(2) . . . . ?
N1 Zn1 N4 C28 -156.5(2) . . . . ?
O3 Zn1 N5 C26 -86.5(3) . . . . ?
N3 Zn1 N5 C26 83.0(3) . . . . ?
N4 Zn1 N5 C26 -179.1(3) . . . . ?
N2 Zn1 N5 C26 4.1(3) . . . . ?
N1 Zn1 N5 C26 -99.1(4) . . . . ?
O3 Zn1 N5 C27 86.8(2) . . . . ?
N3 Zn1 N5 C27 -103.8(2) . . . . ?
N4 Zn1 N5 C27 -5.9(2) . . . . ?
N2 Zn1 N5 C27 177.4(2) . . . . ?
N1 Zn1 N5 C27 74.1(4) . . . . ?
C3 N1 C2 C3 1.1(5) . . . 5_656 ?
Zn1 N1 C2 C3 -165.1(2) . . . 5_656 ?
C3 N1 C2 C1 -177.2(3) . . . . ?
Zn1 N1 C2 C1 16.6(4) . . . . ?
O2 C1 C2 N1 -92.8(4) . . . . ?
O1 C1 C2 N1 83.0(4) . . . . ?
O2 C1 C2 C3 89.0(4) . . . 5_656 ?
O1 C1 C2 C3 -95.2(4) . . . 5_656 ?
C2 N1 C3 C2 -1.2(5) . . . 5_656 ?
Zn1 N1 C3 C2 168.2(3) . . . 5_656 ?
C2 N1 C3 C4 177.7(3) . . . . ?
Zn1 N1 C3 C4 -13.0(3) . . . . ?
Zn1 O3 C4 O4 -169.7(3) . . . . ?
Zn1 O3 C4 C3 10.4(4) . . . . ?
N1 C3 C4 O4 -176.4(3) . . . . ?
C2 C3 C4 O4 2.5(5) 5_656 . . . ?
N1 C3 C4 O3 3.6(5) . . . . ?
C2 C3 C4 O3 -177.6(3) 5_656 . . . ?
C16 N2 C5 C6 0.4(6) . . . . ?
Zn1 N2 C5 C6 170.3(3) . . . . ?
N2 C5 C6 C7 -0.5(6) . . . . ?
C5 C6 C7 C8 0.5(6) . . . . ?
C6 C7 C8 C16 -0.5(5) . . . . ?
C6 C7 C8 C9 178.2(3) . . . . ?
C16 C8 C9 C10 0.3(5) . . . . ?
C7 C8 C9 C10 -178.4(4) . . . . ?
C8 C9 C10 C11 -1.2(5) . . . . ?
C9 C10 C11 C12 -177.4(3) . . . . ?
C9 C10 C11 C15 0.0(5) . . . . ?
C15 C11 C12 C13 -1.2(5) . . . . ?
C10 C11 C12 C13 176.3(3) . . . . ?
C11 C12 C13 C14 0.4(6) . . . . ?
C15 N3 C14 C13 -1.3(5) . . . . ?
Zn1 N3 C14 C13 -176.8(3) . . . . ?
C12 C13 C14 N3 0.9(6) . . . . ?
C14 N3 C15 C11 0.5(5) . . . . ?
Zn1 N3 C15 C11 176.5(3) . . . . ?
C14 N3 C15 C16 -178.4(3) . . . . ?
Zn1 N3 C15 C16 -2.4(4) . . . . ?
C12 C11 C15 N3 0.7(5) . . . . ?
C10 C11 C15 N3 -176.8(3) . . . . ?
C12 C11 C15 C16 179.7(3) . . . . ?
C10 C11 C15 C16 2.1(5) . . . . ?
C5 N2 C16 C8 -0.4(5) . . . . ?
Zn1 N2 C16 C8 -172.0(3) . . . . ?
C5 N2 C16 C15 179.4(3) . . . . ?
Zn1 N2 C16 C15 7.9(4) . . . . ?
C7 C8 C16 N2 0.5(5) . . . . ?
C9 C8 C16 N2 -178.3(3) . . . . ?
C7 C8 C16 C15 -179.4(3) . . . . ?
C9 C8 C16 C15 1.8(5) . . . . ?
N3 C15 C16 N2 -3.9(5) . . . . ?
C11 C15 C16 N2 177.1(3) . . . . ?
N3 C15 C16 C8 175.9(3) . . . . ?
C11 C15 C16 C8 -3.0(5) . . . . ?
C28 N4 C17 C18 0.5(5) . . . . ?
Zn1 N4 C17 C18 -173.4(3) . . . . ?
N4 C17 C18 C19 -1.5(6) . . . . ?
C17 C18 C19 C20 1.2(6) . . . . ?
C18 C19 C20 C28 0.0(5) . . . . ?
C18 C19 C20 C21 178.9(4) . . . . ?
C19 C20 C21 C22 -177.3(4) . . . . ?
C28 C20 C21 C22 1.6(6) . . . . ?
C20 C21 C22 C23 -1.7(6) . . . . ?
C21 C22 C23 C27 0.3(6) . . . . ?
C21 C22 C23 C24 -179.4(4) . . . . ?
C27 C23 C24 C25 -1.0(5) . . . . ?
C22 C23 C24 C25 178.8(4) . . . . ?
C23 C24 C25 C26 0.8(6) . . . . ?
C27 N5 C26 C25 -0.3(5) . . . . ?
Zn1 N5 C26 C25 172.6(3) . . . . ?
C24 C25 C26 N5 -0.1(6) . . . . ?
C26 N5 C27 C23 0.1(5) . . . . ?
Zn1 N5 C27 C23 -174.1(3) . . . . ?
C26 N5 C27 C28 179.7(3) . . . . ?
Zn1 N5 C27 C28 5.5(4) . . . . ?
C24 C23 C27 N5 0.5(5) . . . . ?
C22 C23 C27 N5 -179.2(3) . . . . ?
C24 C23 C27 C28 -179.1(3) . . . . ?
C22 C23 C27 C28 1.2(5) . . . . ?
C17 N4 C28 C20 0.8(5) . . . . ?
Zn1 N4 C28 C20 175.6(3) . . . . ?
C17 N4 C28 C27 -179.1(3) . . . . ?
Zn1 N4 C28 C27 -4.3(4) . . . . ?
C19 C20 C28 N4 -1.0(5) . . . . ?
C21 C20 C28 N4 180.0(3) . . . . ?
C19 C20 C28 C27 178.9(3) . . . . ?
C21 C20 C28 C27 -0.1(5) . . . . ?
N5 C27 C28 N4 -0.9(5) . . . . ?
C23 C27 C28 N4 178.7(3) . . . . ?
N5 C27 C28 C20 179.1(3) . . . . ?
C23 C27 C28 C20 -1.3(5) . . . . ?
